data_2003476
loop_
_publ_author_name
'Xiong, R.-G.'
'You, X.-Z.'
'Dong, J.-X.'
'Huang, X.-Y.'

_publ_section_title Bis(3-methylpyridine)bis[4,4,4-trifluoro-1-(2-thienyl)-1,3-butanedionato]nickel(II)
_journal_issue 5
_journal_name_full 'Acta Crystallographica Section C'
_journal_page_first 835
_journal_page_last 837
_journal_paper_doi 10.1107/S0108270194011935
_journal_volume 51
_journal_year 1995
_chemical_compound_source 'recrystallized from ethanol'
_chemical_formula_sum 'C28 H22 F6 N2 Ni O4 S2'
_chemical_formula_weight 687.3
_space_group_IT_number 2
_symmetry_cell_setting triclinic
_symmetry_space_group_name_Hall '-P 1'
_symmetry_space_group_name_H-M 'P -1'
_atom_type_scat_source IntTabIV
_cell_angle_alpha 105.30(4)
_cell_angle_beta 91.66(5)
_cell_angle_gamma 83.68(5)
_cell_formula_units_Z 2
_cell_length_a 10.320(8)
_cell_length_b 16.094(7)
_cell_length_c 9.546(4)
_cell_measurement_reflns_used 20
_cell_measurement_temperature 296
_cell_measurement_theta_max 16.01
_cell_measurement_theta_min 10.33
_cell_volume 1520.0(15)
_diffrn_measurement_device 'Rigaku AFC5R'
_diffrn_measurement_method \w-2\q
_diffrn_radiation_type MoK\a
_diffrn_radiation_wavelength 0.71069
_diffrn_reflns_av_R_equivalents 0.033
_diffrn_reflns_limit_h_max 12
_diffrn_reflns_limit_h_min 0
_diffrn_reflns_limit_k_max 19
_diffrn_reflns_limit_k_min -19
_diffrn_reflns_limit_l_max 11
_diffrn_reflns_limit_l_min -11
_diffrn_reflns_number 5685
_diffrn_reflns_theta_max 25
_diffrn_standards_decay_% 0.2
_diffrn_standards_interval_count 250
_diffrn_standards_number 3
_exptl_absorpt_coefficient_mu 0.842
_exptl_absorpt_correction_T_max 1.058
_exptl_absorpt_correction_T_min 0.766
_exptl_absorpt_correction_type empirical(DIFABS)
_exptl_crystal_colour 'dark green'
_exptl_crystal_density_diffrn 1.50
_exptl_crystal_description prism
_exptl_crystal_size_max 0.40
_exptl_crystal_size_mid 0.40
_exptl_crystal_size_min 0.30
_refine_diff_density_max 0.45
_refine_diff_density_min -0.41
_refine_ls_goodness_of_fit_obs 1.53
_refine_ls_hydrogen_treatment noref
_refine_ls_number_parameters 388
_refine_ls_number_reflns 2653
_refine_ls_R_factor_obs 0.058
_refine_ls_shift/esd_max 0.08
_refine_ls_structure_factor_coef F
_refine_ls_weighting_details w=1/\s^2^(F)
_refine_ls_weighting_scheme calc
_refine_ls_wR_factor_obs 0.068
_reflns_number_observed 2653
_reflns_number_total 5357
_reflns_observed_criterion I>=3\s(I)
_cod_data_source_file mu1115.cif
_cod_data_source_block mu1115a
_cod_depositor_comments
;
The following automatic conversions were performed:

'_refine_ls_weighting_scheme' value 'w=1/\s^2^(F)' was changed to
'calc'. New tag '_refine_ls_weighting_details' was created. The value
of the new tag was set to 'w=1/\s^2^(F)'.

Automatic conversion script
Id: cif_fix_values 3143 2015-03-26 13:38:13Z robertas 
;
_cod_original_cell_volume 1520(2)
_cod_database_code 2003476

loop_
_symmetry_equiv_pos_as_xyz
x,y,z
-x,-y,-z

loop_
_atom_site_label
_atom_site_fract_x
_atom_site_fract_y
_atom_site_fract_z
_atom_site_B_iso_or_equiv
Ni .2611(1) .72674(7) .4898(1) 3.15(4)
S(1) .6884(5) .8273(3) .8511(6) 7.4(3)
S(1') .7141(3) .7629(2) .5624(4) 5.87(2)
S(2) .5615(3) .6119(2) .1040(3) 7.5(2)
F(1) .2448(6) .9627(4) .9898(8) 11.6(4)
F(2) .1128(7) .8715(5) .9765(7) 9.9(4)
F(3) .0864(7) .9555(4) .8476(8) 10.7(4)
F(4) -.0656(6) .7374(6) .0588(7) 11.3(5)
F(5) -.1425(7) .7051(7) .232(1) 14.5(6)
F(6) -.0931(8) .8228(6) .257(1) 14.2(6)
O(1) .4426(4) .7267(3) .5768(5) 3.4(2)
O(2) .1851(5) .8003(3) .6843(5) 3.8(2)
O(3) .0856(5) .7274(3) .3850(5) 4.2(3)
O(4) .3488(5) .6577(3) .3017(5) 3.7(3)
N(1) .2302(6) .6138(4) .5471(6) 3.4(3)
N(2) .2888(7) .8417(4) .4345(7) 3.9(3)
C(1) .4768(7) .7832(5) .6869(8) 3.4(4)
C(2) .3885(8) .8391(6) .7893(8) 4.4(4)
C(3) .2564(8) .8433(5) .7800(8) 3.7(4)
C(4) .177(1) .9093(7) .899(1) 5.9(5)
C(5) .3067(8) .6616(5) .1775(8) 3.7(4)
C(6) .1756(8) .6891(5) .1468(9) 4.3(4)
C(7) .0808(8) .7170(5) .251(1) 3.9(4)
C(8) -.052(1) .7426(8) .196(1) 6.0(6)
C(11) .6176(7) .7906(5) .7051(9) 3.8(4)
C(12) .825(1) .8228(7) .792(1) 7.0(6)
C(13) .8423(9) .7892(6) .649(1) 6.1(5)
C(21) .4062(8) .6385(5) .0605(6) 3.8(4)
C(22) .3897(7) .6371(5) -.0918(7) 3.2(3)
C(23) .510(1) .6127(6) -.156(1) 6.8(6)
C(24) .612(1) .5978(7) -.068(1) 6.8(8)
C(31) .3165(8) .5447(6) .509(1) 4.6(4)
C(32) .302(1) .4697(6) .547(1) 5.8(5)
C(33) .195(1) .4662(6) .625(1) 5.7(5)
C(34) .1014(8) .5369(6) .6654(9) 4.4(4)
C(35) .1252(8) .6100(5) .6235(8) 3.7(4)
C(36) -.018(1) .5382(7) .752(1) 7.1(6)
C(41) .196(1) .9084(6) .455(1) 5.9(5)
C(42) .212(1) .9822(6) .414(1) 7.6(7)
C(43) .326(1) .9870(7) .349(1) 7.5(7)
C(44) .425(1) .9209(6) .327(1) 5.4(5)
C(45) .3995(9) .8500(6) .3735(9) 4.4(4)
C(46) .550(1) .9260(7) .256(1) 8.7(7)
H(1) .4245 .8768 .8715 5.3
H(2) .1530 .6881 .0492 5.2
H(3) .8946 .8431 .8535 8.4
H(4) .9250 .7817 .6037 7.3
H(5) .3104 .6505 -.1382 3.8
H(6) .5212 .6065 -.2566 8.1
H(7) .6993 .5815 -.1003 8.2
H(8) .3905 .5470 .4538 5.5
H(9) .3660 .4210 .5199 7.0
H(10) .1838 .4147 .6525 6.8
H(11) .0639 .6600 .6505 4.4
H(12) -.0165 .5819 .8407 8.5
H(13) -.0934 .5501 .6980 8.5
H(14) -.0196 .4834 .7714 8.5
H(15) .1170 .9049 .5004 7.1
H(16) .1452 1.0291 .4298 9.1
H(17) .3369 1.0375 .3191 9.0
H(18) .4667 .8033 .3610 5.2
H(19) .6063 .8744 .2506 10.4
H(20) .5327 .9324 .1610 10.4
H(21) .5903 .9743 .3118 10.4

loop_
_geom_angle_atom_site_label_1
_geom_angle_atom_site_label_2
_geom_angle_atom_site_label_3
_geom_angle
_geom_angle_publ_flag
O(4) Ni O(1) 85.9(2) yes
O(4) Ni O(3) 89.8(2) yes
O(4) Ni O(2) 175.8(2) yes
O(4) Ni N(1) 91.7(2) yes
O(4) Ni N(2) 89.3(2) yes
O(1) Ni O(3) 174.8(2) yes
O(1) Ni O(2) 90.4(2) yes
O(1) Ni N(1) 91.9(2) yes
O(1) Ni N(2) 88.8(2) yes
O(2) Ni O(3) 93.8(2) yes
O(3) Ni N(1) 91.2(2) yes
O(3) Ni N(2) 88.2(2) yes
O(2) Ni N(1) 90.3(2) yes
O(2) Ni N(2) 88.7(2) yes
N(1) Ni N(2) 178.83(8) yes
C(12) S(1) C(11) 98.5(6) yes
C(13) S(1') C(11) 95.7(5) yes
C(21) S(2) C(24) 91.8(5) yes
C(1) O(1) Ni 124.6(5) yes
C(3) O(2) Ni 121.1(5) yes
C(7) O(3) Ni 120.5(5) yes
C(5) O(4) Ni 123.6(5) yes
C(31) N(1) C(35) 118.9(7) yes
C(31) N(1) Ni 119.7(5) yes
C(35) N(1) Ni 121.4(5) yes
C(41) N(2) C(45) 117.1(7) yes
C(1) C(11) S(1) 125.9(7) yes
C(1) C(11) S(1') 120.1(6) yes
S(1) C(11) S(1') 113.9(5) yes
C(13) C(12) S(1) 117.4(8) yes
C(12) C(13) S(1') 114.3(8) yes
C(22) C(21) C(5) 128.7(7) yes
C(22) C(21) S(2) 113.0(6) yes
C(5) C(21) S(2) 118.3(6) yes
C(23) C(22) C(21) 107.2(7) yes
C(24) C(23) C(22) 116.9(8) yes
C(23) C(24) S(2) 111.1(7) yes
C(41) N(2) Ni 122.0(6) yes
C(45) N(2) Ni 121.0(5) yes
O(1) C(1) C(2) 124.0(7) yes
O(1) C(1) C(11) 116.6(7) yes
C(2) C(1) C(11) 119.4(7) yes
C(3) C(2) C(1) 125.4(7) yes
O(2) C(3) C(2) 129.8(7) yes
O(2) C(3) C(4) 112.4(7) yes
C(2) C(3) C(4) 117.9(8) yes
O(4) C(5) C(6) 124.7(8) yes
O(4) C(5) C(21) 115.3(7) yes
C(6) C(5) C(21) 119.9(7) yes
C(7) C(6) C(5) 123.2(7) yes
O(3) C(7) C(6) 131.1(8) yes
O(3) C(7) C(8) 113.7(8) yes
C(6) C(7) C(8) 115.2(8) yes
F(4) C(8) C(7) 118.0(10) no
F(6) C(8) C(7) 112.0(10) no
N(1) C(31) C(32) 121.9(8) no
C(31) C(32) C(33) 118.9(8) no
C(32) C(33) C(34) 120.8(8) no
C(33) C(34) C(35) 116.1(8) no
C(33) C(34) C(36) 123.9(9) no
C(35) C(34) C(36) 120.0(8) no
N(1) C(35) C(34) 123.4(7) no
N(2) C(41) C(42) 122.0(10) no
C(43) C(42) C(41) 119.0(10) no
C(42) C(43) C(44) 122.0(10) no
C(43) C(44) C(45) 115.0(10) no
C(43) C(44) C(46) 122.0(10) no
C(45) C(44) C(46) 123.0(10) no
F(1) C(4) F(3) 107.0(10) no
F(1) C(4) F(2) 106.0(10) no
F(1) C(4) C(3) 115.1(8) no
F(3) C(4) F(2) 103.3(9) no
F(3) C(4) C(3) 112.8(9) no
F(2) C(4) C(3) 111.5(9) no
F(5) C(8) F(4) 107.0(10) no
F(5) C(8) F(6) 100.0(10) no
F(5) C(8) C(7) 114.0(10) no
F(4) C(8) F(6) 103.0(10) no
N(2) C(45) C(44) 125.3(8) no

loop_
_geom_bond_atom_site_label_1
_geom_bond_atom_site_label_2
_geom_bond_distance
_geom_bond_publ_flag
Ni O(4) 2.024(5) yes
Ni O(1) 2.027(5) yes
Ni O(3) 2.044(5) yes
Ni O(2) 2.045(5) yes
Ni N(1) 2.090(6) yes
Ni N(2) 2.104(6) yes
S(1) C(12) 1.520(10) yes
S(1) C(11) 1.557(9) yes
S(1') C(13) 1.580(10) yes
S(1') C(11) 1.645(8) yes
S(2) C(21) 1.682(8) yes
S(2) C(24) 1.690(10) yes
O(1) C(1) 1.266(8) yes
O(2) C(3) 1.262(8) yes
O(3) C(7) 1.249(9) yes
O(4) C(5) 1.265(8) yes
N(1) C(31) 1.320(10) yes
N(1) C(35) 1.339(9) yes
N(2) C(41) 1.330(10) yes
N(2) C(45) 1.330(10) yes
C(1) C(2) 1.420(10) yes
C(1) C(11) 1.470(10) yes
C(2) C(3) 1.360(10) yes
C(3) C(4) 1.520(10) yes
C(5) C(6) 1.420(10) yes
C(5) C(21) 1.480(10) yes
C(6) C(7) 1.370(10) yes
C(7) C(8) 1.510(10) yes
C(12) C(13) 1.330(10) yes
C(21) C(22) 1.450(10) yes
C(22) C(23) 1.370(10) yes
C(23) C(24) 1.370(10) yes
F(1) C(4) 1.300(10) no
F(2) C(4) 1.310(10) no
F(3) C(4) 1.300(10) no
F(4) C(8) 1.300(10) no
F(5) C(8) 1.260(10) no
F(6) C(8) 1.300(10) no
C(31) C(32) 1.370(10) no
C(32) C(33) 1.370(10) no
C(33) C(34) 1.380(10) no
C(34) C(35) 1.390(10) no
C(34) C(36) 1.500(10) no
C(41) C(42) 1.380(10) no
C(42) C(43) 1.360(10) no
C(43) C(44) 1.370(10) no
C(44) C(45) 1.380(10) no
C(44) C(46) 1.500(10) no
C(2) H(1) 0.950 no
C(6) H(2) 0.950 no
C(12) H(3) 0.950 no
C(13) H(4) 0.950 no
C(22) H(5) 0.950 no
C(23) H(6) 0.950 no
C(24) H(7) 0.950 no
C(31) H(8) 0.950 no
C(32) H(9) 0.950 no
C(33) H(10) 0.950 no
C(35) H(11) 0.950 no
C(36) H(13) 0.950 no
C(36) H(14) 0.950 no
C(36) H(12) 0.950 no
C(41) H(15) 0.950 no
C(42) H(16) 0.950 no
C(43) H(17) 0.950 no
C(45) H(18) 0.950 no
C(46) H(19) 0.950 no
C(46) H(21) 0.950 no
C(46) H(20) 0.950 no
